data_8106241
loop_
_publ_author_name
'Peng, Yun-Dong'
'Zhang, Yang'
'Ren, Zong-Li'
'Wang, Li'
'Dong, Wen-Kui'

_publ_section_title
;
 Crystal structure of (E)-2-hydroxybenzaldehyde
 O-(2-(((E)-(4-(dimethylamino)benzylidene)amino)oxy)ethyl)oxime,
 C18H21N3O3
;
_journal_issue 4
_journal_name_full 'Zeitschrift f\"ur Kristallographie - New Crystal Structures'
_journal_page_first 635
_journal_page_last 636
_journal_paper_doi 10.1515/ncrs-2017-0397
_journal_volume 233
_journal_year 2018
_chemical_formula_moiety 'C18 H21 N3 O3'
_chemical_formula_sum 'C18 H21 N3 O3'
_chemical_formula_weight 327.38
_space_group_crystal_system monoclinic
_space_group_IT_number 14
_space_group_name_Hall '-P 2yn'
_space_group_name_H-M_alt 'P 1 21/n 1'
_atom_sites_solution_hydrogens geom
_atom_sites_solution_primary dual
_cell_angle_alpha 90
_cell_angle_beta 93.699(6)
_cell_angle_gamma 90
_cell_formula_units_Z 4
_cell_length_a 5.3025(3)
_cell_length_b 9.7824(7)
_cell_length_c 33.3847(19)
_cell_measurement_reflns_used 1651
_cell_measurement_temperature 290.7(3)
_cell_measurement_theta_max 23.9590
_cell_measurement_theta_min 3.8590
_cell_volume 1728.10(19)
_computing_cell_refinement 'Bruker SAINT'
_computing_molecular_graphics 'Olex2 (Dolomanov et al., 2009)'
_computing_publication_material 'Olex2 (Dolomanov et al., 2009)'
_computing_structure_refinement 'ShelXL (Sheldrick, 2015)'
_computing_structure_solution 'ShelXT (Sheldrick, 2015)'
_diffrn_ambient_environment air
_diffrn_ambient_temperature 290.7(3)
_diffrn_detector 'CCD plate'
_diffrn_detector_area_resol_mean 16.0733
_diffrn_detector_type Eos
_diffrn_measured_fraction_theta_full 0.995
_diffrn_measured_fraction_theta_max 0.995
_diffrn_measurement_details
;
#__ type_ start__ end____ width___ exp.time_
  1 omega   -5.00   21.00   1.0000   30.0000
omega____ theta____ kappa____ phi______ frames
    -      -19.3492  -99.0000 -150.0000 26

#__ type_ start__ end____ width___ exp.time_
  2 omega   10.00   93.00   1.0000   30.0000
omega____ theta____ kappa____ phi______ frames
    -       22.6305   57.0000  -30.0000 83

#__ type_ start__ end____ width___ exp.time_
  3 omega  -47.00   46.00   1.0000   30.0000
omega____ theta____ kappa____ phi______ frames
    -       22.6305  -57.0000 -180.0000 93

#__ type_ start__ end____ width___ exp.time_
  4 omega    0.00   61.00   1.0000   30.0000
omega____ theta____ kappa____ phi______ frames
    -       22.6305   57.0000   60.0000 61
;
_diffrn_measurement_device 'four-circle diffractometer'
_diffrn_measurement_device_type 'SuperNova, Dual, Cu at zero, Eos'
_diffrn_measurement_method '\w scans'
_diffrn_orient_matrix_UB_11 0.0038072000
_diffrn_orient_matrix_UB_12 -0.0407787000
_diffrn_orient_matrix_UB_13 0.0176081000
_diffrn_orient_matrix_UB_21 0.0019993000
_diffrn_orient_matrix_UB_22 0.0599721000
_diffrn_orient_matrix_UB_23 0.0119685000
_diffrn_orient_matrix_UB_31 -0.0669975000
_diffrn_orient_matrix_UB_32 -0.0004984000
_diffrn_orient_matrix_UB_33 -0.0006489000
_diffrn_radiation_monochromator graphite
_diffrn_radiation_probe x-ray
_diffrn_radiation_type MoK\a
_diffrn_radiation_wavelength 0.71073
_diffrn_reflns_av_R_equivalents 0.0347
_diffrn_reflns_av_unetI/netI 0.0502
_diffrn_reflns_Laue_measured_fraction_full 0.995
_diffrn_reflns_Laue_measured_fraction_max 0.995
_diffrn_reflns_limit_h_max 6
_diffrn_reflns_limit_h_min -6
_diffrn_reflns_limit_k_max 6
_diffrn_reflns_limit_k_min -11
_diffrn_reflns_limit_l_max 40
_diffrn_reflns_limit_l_min -26
_diffrn_reflns_number 7044
_diffrn_reflns_point_group_measured_fraction_full 0.995
_diffrn_reflns_point_group_measured_fraction_max 0.995
_diffrn_reflns_theta_full 25.242
_diffrn_reflns_theta_max 25.680
_diffrn_reflns_theta_min 3.669
_diffrn_source 'SuperNova (Mo) X-ray Source'
_exptl_absorpt_coefficient_mu 0.087
_exptl_absorpt_correction_T_max 1.00000
_exptl_absorpt_correction_T_min 0.70542
_exptl_absorpt_correction_type multi-scan
_exptl_crystal_colour colourless
_exptl_crystal_colour_primary colourless
_exptl_crystal_density_diffrn 1.258
_exptl_crystal_density_meas .
_exptl_crystal_description block
_exptl_crystal_F_000 696
_exptl_crystal_size_max 0.27
_exptl_crystal_size_mid 0.14
_exptl_crystal_size_min 0.05
_refine_diff_density_max 0.150
_refine_diff_density_min -0.145
_refine_diff_density_rms 0.034
_refine_ls_extinction_coef 0.0042(12)
_refine_ls_extinction_expression Fc^*^=kFc[1+0.001xFc^2^\l^3^/sin(2\q)]^-1/4^
_refine_ls_extinction_method 'SHELXL-2014/7 (Sheldrick 2014'
_refine_ls_goodness_of_fit_ref 1.036
_refine_ls_hydrogen_treatment constr
_refine_ls_matrix_type full
_refine_ls_number_parameters 221
_refine_ls_number_reflns 3277
_refine_ls_number_restraints 0
_refine_ls_restrained_S_all 1.036
_refine_ls_R_factor_all 0.1229
_refine_ls_R_factor_gt 0.0677
_refine_ls_shift/su_max 0.001
_refine_ls_shift/su_mean 0.000
_refine_ls_structure_factor_coef Fsqd
_refine_ls_weighting_details 'w=1/[\s^2^(Fo^2^)+(0.0583P)^2^+0.5860P] where P=(Fo^2^+2Fc^2^)/3'
_refine_ls_weighting_scheme calc
_refine_ls_wR_factor_gt 0.1521
_refine_ls_wR_factor_ref 0.1892
_reflns_Friedel_coverage 0.000
_reflns_Friedel_fraction_full .
_reflns_Friedel_fraction_max .
_reflns_number_gt 1775
_reflns_number_total 3277
_reflns_threshold_expression 'I > 2\s(I)'
_cod_data_source_file suppl_ncrs-2017-0397_suppl.cif
_cod_data_source_block LZ_D999_0m_a
_cod_database_code 8106241
_shelx_space_group_comment
;
The symmetry employed for this shelxl refinement is uniquely defined
by the following loop, which should always be used as a source of
symmetry information in preference to the above space-group names.
They are only intended as comments.
;
_reflns_odcompleteness_completeness 99.67
_reflns_odcompleteness_iscentric 1
_reflns_odcompleteness_theta 26.32
_olex2_refinement_description
;
1. Fixed Uiso
 At 1.2 times of:
  All C(H) groups, All C(H,H) groups
 At 1.5 times of:
  All C(H,H,H) groups, All O(H) groups
2.a Secondary CH2 refined with riding coordinates:
 C8(H8A,H8B), C9(H9A,H9B)
2.b Aromatic/amide H refined with riding coordinates:
 C2(H2), C3(H3A), C5(H5), C6(H6), C7(H7), C10(H10), C13(H13), C14(H14),
 C15(H15), C16(H16)
2.c Idealised Me refined as rotating group:
 C17(H17A,H17B,H17C), C18(H18A,H18B,H18C)
2.d Idealised tetrahedral OH refined as rotating group:
 O3(H3)
;
_olex2_submission_special_instructions 'No special instructions were received'

loop_
_space_group_symop_operation_xyz
'x, y, z'
'-x+1/2, y+1/2, -z+1/2'
'-x, -y, -z'
'x-1/2, -y-1/2, z-1/2'

loop_
_atom_site_label
_atom_site_type_symbol
_atom_site_fract_x
_atom_site_fract_y
_atom_site_fract_z
_atom_site_U_iso_or_equiv
_atom_site_adp_type
_atom_site_occupancy
_atom_site_site_symmetry_order
_atom_site_calc_flag
_atom_site_refinement_flags_posn
_atom_site_refinement_flags_adp
_atom_site_refinement_flags_occupancy
_atom_site_disorder_assembly
_atom_site_disorder_group
O1 O -0.2019(4) 0.2529(3) 0.11029(6) 0.0797(7) Uani 1 1 d . . . . .
O2 O 0.0003(4) 0.2511(2) 0.03252(6) 0.0782(7) Uani 1 1 d . . . . .
O3 O 0.5505(5) 0.1132(2) -0.03188(7) 0.0872(7) Uani 1 1 d . . . . .
H3 H 0.4373 0.1184 -0.0163 0.131 Uiso 1 1 calc GR . . . .
N1 N 0.7311(6) 0.2782(4) 0.29939(9) 0.1065(12) Uani 1 1 d . . . . .
N2 N 0.0000(5) 0.2187(3) 0.13851(7) 0.0731(8) Uani 1 1 d . . . . .
N3 N 0.1971(4) 0.2346(3) 0.00699(7) 0.0609(7) Uani 1 1 d . . . . .
C1 C 0.5677(6) 0.2899(4) 0.26551(9) 0.0794(10) Uani 1 1 d . . . . .
C2 C 0.3824(9) 0.3882(4) 0.26234(11) 0.1012(13) Uani 1 1 d . . . . .
H2 H 0.3713 0.4516 0.2829 0.121 Uiso 1 1 calc R . . . .
C3 C 0.2127(9) 0.3949(4) 0.22946(12) 0.1050(14) Uani 1 1 d . . . . .
H3A H 0.0903 0.4631 0.2284 0.126 Uiso 1 1 calc R . . . .
C4 C 0.2180(6) 0.3038(4) 0.19788(9) 0.0721(9) Uani 1 1 d . . . . .
C5 C 0.4099(6) 0.2106(5) 0.20039(10) 0.0920(12) Uani 1 1 d . . . . .
H5 H 0.4259 0.1502 0.1792 0.110 Uiso 1 1 calc R . . . .
C6 C 0.5802(6) 0.2026(5) 0.23307(10) 0.1003(14) Uani 1 1 d . . . . .
H6 H 0.7071 0.1369 0.2334 0.120 Uiso 1 1 calc R . . . .
C7 C 0.0265(7) 0.3104(4) 0.16476(10) 0.0772(10) Uani 1 1 d . . . . .
H7 H -0.0808 0.3857 0.1629 0.093 Uiso 1 1 calc R . . . .
C8 C -0.2353(6) 0.1466(4) 0.08160(9) 0.0741(10) Uani 1 1 d . . . . .
H8A H -0.3868 0.1652 0.0646 0.089 Uiso 1 1 calc R . . . .
H8B H -0.2617 0.0614 0.0956 0.089 Uiso 1 1 calc R . . . .
C9 C -0.0198(6) 0.1289(3) 0.05569(9) 0.0701(9) Uani 1 1 d . . . . .
H9A H 0.1353 0.1135 0.0721 0.084 Uiso 1 1 calc R . . . .
H9B H -0.0491 0.0508 0.0381 0.084 Uiso 1 1 calc R . . . .
C10 C 0.2313(6) 0.3395(3) -0.01402(10) 0.0769(9) Uani 1 1 d . . . . .
H10 H 0.1287 0.4154 -0.0109 0.092 Uiso 1 1 calc R . . . .
C11 C 0.4236(6) 0.3464(3) -0.04269(8) 0.0588(8) Uani 1 1 d . . . . .
C12 C 0.5742(5) 0.2355(3) -0.05083(8) 0.0611(8) Uani 1 1 d . . . . .
C13 C 0.7535(7) 0.2481(4) -0.07867(11) 0.0913(12) Uani 1 1 d . . . . .
H13 H 0.8535 0.1735 -0.0844 0.110 Uiso 1 1 calc R . . . .
C14 C 0.7853(7) 0.3696(5) -0.09788(10) 0.0886(12) Uani 1 1 d . . . . .
H14 H 0.9097 0.3771 -0.1162 0.106 Uiso 1 1 calc R . . . .
C15 C 0.6384(7) 0.4796(4) -0.09075(10) 0.0858(11) Uani 1 1 d . . . . .
H15 H 0.6604 0.5619 -0.1041 0.103 Uiso 1 1 calc R . . . .
C16 C 0.4565(7) 0.4670(4) -0.06344(10) 0.0850(10) Uani 1 1 d . . . . .
H16 H 0.3530 0.5413 -0.0588 0.102 Uiso 1 1 calc R . . . .
C17 C 0.7135(9) 0.3686(5) 0.33270(11) 0.1241(17) Uani 1 1 d . . . . .
H17A H 0.7691 0.4581 0.3255 0.186 Uiso 1 1 calc GR . . . .
H17B H 0.8182 0.3353 0.3551 0.186 Uiso 1 1 calc GR . . . .
H17C H 0.5412 0.3731 0.3399 0.186 Uiso 1 1 calc GR . . . .
C18 C 0.9132(8) 0.1696(5) 0.30321(13) 0.1288(18) Uani 1 1 d . . . . .
H18A H 0.8270 0.0833 0.3029 0.193 Uiso 1 1 calc GR . . . .
H18B H 1.0133 0.1795 0.3280 0.193 Uiso 1 1 calc GR . . . .
H18C H 1.0209 0.1734 0.2812 0.193 Uiso 1 1 calc GR . . . .

loop_
_atom_site_aniso_label
_atom_site_aniso_U_11
_atom_site_aniso_U_22
_atom_site_aniso_U_33
_atom_site_aniso_U_23
_atom_site_aniso_U_13
_atom_site_aniso_U_12
O1 0.0730(14) 0.1071(19) 0.0586(12) 0.0110(13) -0.0002(11) 0.0059(13)
O2 0.0842(15) 0.0810(16) 0.0726(14) 0.0227(12) 0.0289(12) 0.0138(13)
O3 0.110(2) 0.0659(15) 0.0883(17) 0.0153(13) 0.0297(14) 0.0163(14)
N1 0.095(2) 0.162(3) 0.0617(18) -0.019(2) -0.0056(17) -0.001(2)
N2 0.0615(15) 0.101(2) 0.0565(14) 0.0106(15) 0.0015(12) -0.0061(15)
N3 0.0648(15) 0.0657(17) 0.0526(13) 0.0064(12) 0.0073(11) 0.0002(13)
C1 0.075(2) 0.107(3) 0.0569(19) 0.0029(19) 0.0066(17) -0.027(2)
C2 0.139(4) 0.077(3) 0.084(3) -0.008(2) -0.023(3) -0.015(3)
C3 0.140(4) 0.066(2) 0.105(3) 0.000(2) -0.028(3) -0.006(2)
C4 0.079(2) 0.077(2) 0.0608(18) 0.0134(17) 0.0042(16) -0.0284(19)
C5 0.067(2) 0.153(4) 0.0571(19) -0.017(2) 0.0127(16) -0.002(2)
C6 0.068(2) 0.172(4) 0.062(2) -0.022(2) 0.0036(17) 0.012(2)
C7 0.090(2) 0.076(2) 0.066(2) 0.0168(18) 0.0008(18) -0.016(2)
C8 0.0670(19) 0.100(3) 0.0548(17) 0.0143(18) -0.0016(15) -0.0131(19)
C9 0.0744(19) 0.075(2) 0.0618(18) 0.0155(16) 0.0091(16) -0.0048(17)
C10 0.095(2) 0.063(2) 0.075(2) 0.0147(17) 0.0255(19) 0.0165(19)
C11 0.0689(18) 0.0567(18) 0.0507(16) 0.0064(14) 0.0038(14) -0.0024(16)
C12 0.0621(17) 0.064(2) 0.0563(16) 0.0071(15) 0.0010(14) 0.0007(16)
C13 0.088(2) 0.107(3) 0.082(2) 0.022(2) 0.027(2) 0.023(2)
C14 0.072(2) 0.125(4) 0.070(2) 0.025(2) 0.0140(18) -0.002(2)
C15 0.103(3) 0.088(3) 0.067(2) 0.019(2) 0.009(2) -0.021(2)
C16 0.111(3) 0.065(2) 0.082(2) 0.0107(19) 0.028(2) 0.003(2)
C17 0.170(4) 0.124(4) 0.076(3) -0.014(2) -0.014(3) -0.032(3)
C18 0.102(3) 0.182(5) 0.098(3) -0.006(3) -0.026(3) 0.000(3)

loop_
_atom_type_symbol
_atom_type_description
_atom_type_scat_dispersion_real
_atom_type_scat_dispersion_imag
_atom_type_scat_source
C C 0.0033 0.0016 'International Tables Vol C Tables 4.2.6.8 and 6.1.1.4'
H H 0.0000 0.0000 'International Tables Vol C Tables 4.2.6.8 and 6.1.1.4'
N N 0.0061 0.0033 'International Tables Vol C Tables 4.2.6.8 and 6.1.1.4'
O O 0.0106 0.0060 'International Tables Vol C Tables 4.2.6.8 and 6.1.1.4'

loop_
_geom_angle_atom_site_label_1
_geom_angle_atom_site_label_2
_geom_angle_atom_site_label_3
_geom_angle
_geom_angle_site_symmetry_1
_geom_angle_site_symmetry_3
C8 O1 N2 109.3(2) . .
N3 O2 C9 108.5(2) . .
C12 O3 H3 109.5 . .
C1 N1 C17 121.0(4) . .
C1 N1 C18 121.0(3) . .
C17 N1 C18 117.8(3) . .
C7 N2 O1 109.9(3) . .
C10 N3 O2 112.6(3) . .
C2 C1 N1 121.8(4) . .
C2 C1 C6 116.2(3) . .
C6 C1 N1 121.9(4) . .
C1 C2 H2 119.2 . .
C1 C2 C3 121.5(4) . .
C3 C2 H2 119.2 . .
C2 C3 H3A 118.9 . .
C2 C3 C4 122.3(4) . .
C4 C3 H3A 118.9 . .
C3 C4 C7 120.3(4) . .
C5 C4 C3 115.8(3) . .
C5 C4 C7 123.9(3) . .
C4 C5 H5 118.8 . .
C4 C5 C6 122.4(4) . .
C6 C5 H5 118.8 . .
C1 C6 H6 119.2 . .
C5 C6 C1 121.7(4) . .
C5 C6 H6 119.2 . .
N2 C7 C4 122.7(3) . .
N2 C7 H7 118.7 . .
C4 C7 H7 118.7 . .
O1 C8 H8A 108.7 . .
O1 C8 H8B 108.7 . .
O1 C8 C9 114.3(3) . .
H8A C8 H8B 107.6 . .
C9 C8 H8A 108.7 . .
C9 C8 H8B 108.7 . .
O2 C9 C8 107.7(3) . .
O2 C9 H9A 110.2 . .
O2 C9 H9B 110.2 . .
C8 C9 H9A 110.2 . .
C8 C9 H9B 110.2 . .
H9A C9 H9B 108.5 . .
N3 C10 H10 118.7 . .
N3 C10 C11 122.6(3) . .
C11 C10 H10 118.7 . .
C12 C11 C10 122.3(3) . .
C12 C11 C16 118.5(3) . .
C16 C11 C10 119.2(3) . .
O3 C12 C11 121.7(3) . .
O3 C12 C13 118.7(3) . .
C13 C12 C11 119.6(3) . .
C12 C13 H13 119.8 . .
C14 C13 C12 120.4(4) . .
C14 C13 H13 119.8 . .
C13 C14 H14 119.4 . .
C15 C14 C13 121.2(3) . .
C15 C14 H14 119.4 . .
C14 C15 H15 120.7 . .
C14 C15 C16 118.7(4) . .
C16 C15 H15 120.7 . .
C11 C16 H16 119.2 . .
C15 C16 C11 121.6(4) . .
C15 C16 H16 119.2 . .
N1 C17 H17A 109.5 . .
N1 C17 H17B 109.5 . .
N1 C17 H17C 109.5 . .
H17A C17 H17B 109.5 . .
H17A C17 H17C 109.5 . .
H17B C17 H17C 109.5 . .
N1 C18 H18A 109.5 . .
N1 C18 H18B 109.5 . .
N1 C18 H18C 109.5 . .
H18A C18 H18B 109.5 . .
H18A C18 H18C 109.5 . .
H18B C18 H18C 109.5 . .

loop_
_geom_bond_atom_site_label_1
_geom_bond_atom_site_label_2
_geom_bond_distance
_geom_bond_site_symmetry_2
O1 N2 1.420(3) .
O1 C8 1.417(4) .
O2 N3 1.398(3) .
O2 C9 1.432(3) .
O3 H3 0.8200 .
O3 C12 1.362(3) .
N1 C1 1.385(4) .
N1 C17 1.428(5) .
N1 C18 1.435(5) .
N2 C7 1.256(4) .
N3 C10 1.263(4) .
C1 C2 1.374(5) .
C1 C6 1.384(5) .
C2 H2 0.9300 .
C2 C3 1.375(5) .
C3 H3A 0.9300 .
C3 C4 1.382(5) .
C4 C5 1.365(5) .
C4 C7 1.454(4) .
C5 H5 0.9300 .
C5 C6 1.373(4) .
C6 H6 0.9300 .
C7 H7 0.9300 .
C8 H8A 0.9700 .
C8 H8B 0.9700 .
C8 C9 1.487(4) .
C9 H9A 0.9700 .
C9 H9B 0.9700 .
C10 H10 0.9300 .
C10 C11 1.444(4) .
C11 C12 1.384(4) .
C11 C16 1.385(4) .
C12 C13 1.377(4) .
C13 H13 0.9300 .
C13 C14 1.366(5) .
C14 H14 0.9300 .
C14 C15 1.359(5) .
C15 H15 0.9300 .
C15 C16 1.375(4) .
C16 H16 0.9300 .
C17 H17A 0.9600 .
C17 H17B 0.9600 .
C17 H17C 0.9600 .
C18 H18A 0.9600 .
C18 H18B 0.9600 .
C18 H18C 0.9600 .

loop_
_geom_torsion_atom_site_label_1
_geom_torsion_atom_site_label_2
_geom_torsion_atom_site_label_3
_geom_torsion_atom_site_label_4
_geom_torsion
_geom_torsion_site_symmetry_1
_geom_torsion_site_symmetry_2
_geom_torsion_site_symmetry_3
_geom_torsion_site_symmetry_4
O1 N2 C7 C4 179.7(3) . . . .
O1 C8 C9 O2 -63.8(3) . . . .
O2 N3 C10 C11 -179.8(3) . . . .
O3 C12 C13 C14 -179.1(3) . . . .
N1 C1 C2 C3 -176.7(4) . . . .
N1 C1 C6 C5 176.8(4) . . . .
N2 O1 C8 C9 -65.8(3) . . . .
N3 O2 C9 C8 -178.1(2) . . . .
N3 C10 C11 C12 3.9(5) . . . .
N3 C10 C11 C16 -177.4(3) . . . .
C1 C2 C3 C4 0.1(6) . . . .
C2 C1 C6 C5 -2.6(6) . . . .
C2 C3 C4 C5 -3.1(6) . . . .
C2 C3 C4 C7 176.7(3) . . . .
C3 C4 C5 C6 3.2(5) . . . .
C3 C4 C7 N2 -169.2(3) . . . .
C4 C5 C6 C1 -0.4(6) . . . .
C5 C4 C7 N2 10.6(5) . . . .
C6 C1 C2 C3 2.7(6) . . . .
C7 C4 C5 C6 -176.6(3) . . . .
C8 O1 N2 C7 -178.1(3) . . . .
C9 O2 N3 C10 -178.6(3) . . . .
C10 C11 C12 O3 -0.5(4) . . . .
C10 C11 C12 C13 179.6(3) . . . .
C10 C11 C16 C15 179.3(3) . . . .
C11 C12 C13 C14 0.8(5) . . . .
C12 C11 C16 C15 -1.9(5) . . . .
C12 C13 C14 C15 -1.4(6) . . . .
C13 C14 C15 C16 0.4(6) . . . .
C14 C15 C16 C11 1.2(5) . . . .
C16 C11 C12 O3 -179.3(3) . . . .
C16 C11 C12 C13 0.8(4) . . . .
C17 N1 C1 C2 0.0(6) . . . .
C17 N1 C1 C6 -179.4(4) . . . .
C18 N1 C1 C2 176.0(4) . . . .
C18 N1 C1 C6 -3.4(6) . . . .
